data_7063099
loop_
_publ_author_name
'Mondal, Rimpa'
'Chakraborty, Aratrika'
'Zangrando, Ennio'
'Shukla, Madhulata'
'Chattopadhyay, Tanmay'

_publ_section_title
;
 Synthesis of copper(ii) complex-functionalized Fe3O4@ISNA (ISNA =
 isonicotinic acid) as a magnetically recoverable nanomaterial: catalytic
 studies in alcohol oxidation and nitrophenol reduction, and TD-DFT
 studies
;
_journal_issue 16
_journal_name_full 'New Journal of Chemistry'
_journal_page_first 7308
_journal_page_last 7322
_journal_paper_doi 10.1039/D3NJ05440C
_journal_volume 48
_journal_year 2024
_chemical_formula_moiety 'C28 H24 Cl4 Cu2 N4 O2'
_chemical_formula_sum 'C28 H24 Cl4 Cu2 N4 O2'
_chemical_formula_weight 717.39
_space_group_crystal_system monoclinic
_space_group_IT_number 14
_space_group_name_Hall '-P 2ybc'
_space_group_name_H-M_alt 'P 1 21/c 1'
_atom_sites_solution_hydrogens geom
_atom_sites_solution_primary dual
_audit_creation_date 2024-02-21
_audit_creation_method
;
Olex2 1.5
(compiled 2023.08.24 svn.re1ec1418 for OlexSys, GUI svn.r6817)
;
_audit_update_record
;
2024-02-28 deposited with the CCDC.	2024-03-11 downloaded from the CCDC.
;
_cell_angle_alpha 90
_cell_angle_beta 95.912(2)
_cell_angle_gamma 90
_cell_formula_units_Z 2
_cell_length_a 9.9490(7)
_cell_length_b 8.9918(7)
_cell_length_c 16.3641(12)
_cell_measurement_reflns_used 9821
_cell_measurement_temperature 183.00
_cell_measurement_theta_max 66.99
_cell_measurement_theta_min 4.92
_cell_volume 1456.14(19)
_computing_cell_refinement 'Bruker SAINT V8.38A (Bruker AXS)'
_computing_data_collection 'Bruker APEX3 ver.2018.7-2(Bruker AXS)'
_computing_data_reduction 'Bruker SAINT V8.38A (Bruker AXS)'
_computing_molecular_graphics 'Olex2 1.5 (Dolomanov et al., 2009)'
_computing_publication_material 'Olex2 1.5 (Dolomanov et al., 2009)'
_computing_structure_refinement 'SHELXL 2018/3 (Sheldrick, 2015)'
_computing_structure_solution 'SHELXT 2018/2 (Sheldrick, 2018)'
_diffrn_ambient_temperature 183.00
_diffrn_detector 'CPAD area detector'
_diffrn_detector_area_resol_mean 7.407
_diffrn_detector_type 'Bruker Photon III'
_diffrn_measured_fraction_theta_full 0.977
_diffrn_measured_fraction_theta_max 0.977
_diffrn_measurement_device 'four-circle diffractometer'
_diffrn_measurement_device_type 'Bruker D8 VENTURE'
_diffrn_measurement_method '\w and \f scans'
_diffrn_radiation_collimation '0.5 mm double-pinhole'
_diffrn_radiation_monochromator 'mirror optics'
_diffrn_radiation_probe x-ray
_diffrn_radiation_type 'Cu K\a'
_diffrn_radiation_wavelength 1.54178
_diffrn_reflns_av_R_equivalents 0.0435
_diffrn_reflns_av_unetI/netI 0.0247
_diffrn_reflns_Laue_measured_fraction_full 0.977
_diffrn_reflns_Laue_measured_fraction_max 0.977
_diffrn_reflns_limit_h_max 11
_diffrn_reflns_limit_h_min -11
_diffrn_reflns_limit_k_max 10
_diffrn_reflns_limit_k_min -10
_diffrn_reflns_limit_l_max 19
_diffrn_reflns_limit_l_min -19
_diffrn_reflns_number 24910
_diffrn_reflns_point_group_measured_fraction_full 0.977
_diffrn_reflns_point_group_measured_fraction_max 0.977
_diffrn_reflns_theta_full 66.980
_diffrn_reflns_theta_max 66.980
_diffrn_reflns_theta_min 8.895
_diffrn_source 'microfocus sealed X-ray tube'
_diffrn_source_current 1.2
_diffrn_source_power 0.06
_diffrn_source_type 'Incoatec I\ms Diamond'
_diffrn_source_voltage 50.0
_diffrn_standards_number 0
_exptl_absorpt_coefficient_mu 5.457
_exptl_absorpt_correction_T_max 0.7528
_exptl_absorpt_correction_T_min 0.4276
_exptl_absorpt_correction_type multi-scan
_exptl_absorpt_process_details
;
SADABS-2016/2 (Bruker,2016/2) was used for absorption correction.
wR2(int) was 0.1177 before and 0.0750 after correction.
The Ratio of minimum to maximum transmission is 0.5680.
The \l/2 correction factor is Not present.
;
_exptl_crystal_colour 'metallic dark green'
_exptl_crystal_colour_lustre metallic
_exptl_crystal_colour_modifier dark
_exptl_crystal_colour_primary green
_exptl_crystal_density_diffrn 1.636
_exptl_crystal_description BLOCK
_exptl_crystal_F_000 724
_exptl_crystal_size_max 0.34
_exptl_crystal_size_mid 0.32
_exptl_crystal_size_min 0.14
_refine_diff_density_max 0.493
_refine_diff_density_min -0.496
_refine_diff_density_rms 0.076
_refine_ls_extinction_method none
_refine_ls_goodness_of_fit_ref 1.205
_refine_ls_hydrogen_treatment constr
_refine_ls_matrix_type full
_refine_ls_number_parameters 181
_refine_ls_number_reflns 2530
_refine_ls_number_restraints 0
_refine_ls_restrained_S_all 1.205
_refine_ls_R_factor_all 0.0329
_refine_ls_R_factor_gt 0.0329
_refine_ls_shift/su_max 0.001
_refine_ls_shift/su_mean 0.000
_refine_ls_structure_factor_coef Fsqd
_refine_ls_weighting_details 'w=1/[\s^2^(Fo^2^)+(0.0533P)^2^+1.0309P] where P=(Fo^2^+2Fc^2^)/3'
_refine_ls_weighting_scheme calc
_refine_ls_wR_factor_gt 0.0961
_refine_ls_wR_factor_ref 0.0962
_reflns_Friedel_coverage 0.000
_reflns_number_gt 2522
_reflns_number_total 2530
_reflns_threshold_expression 'I > 2\s(I)'
_cod_data_source_file d3nj05440c2.cif
_cod_data_source_block cl_cu_i_curm_0m_a
_cod_depositor_comments 'Adding full bibliography for 7063098--7063099.cif.'
_cod_database_code 7063099
_shelx_shelxl_version_number 2018/3
_shelx_space_group_comment
;
The symmetry employed for this shelxl refinement is uniquely defined
by the following loop, which should always be used as a source of
symmetry information in preference to the above space-group names.
They are only intended as comments.
;
_olex2_refinement_description
;
1. Fixed Uiso
 At 1.2 times of:
  All C(H) groups, All C(H,H) groups
2.a Secondary CH2 refined with riding coordinates:
 C8(H8A,H8B), C9(H9A,H9B)
2.b Aromatic/amide H refined with riding coordinates:
 C2(H2), C3(H3), C5(H5), C7(H7), C11(H11), C12(H12), C13(H13), C14(H14)
;
_olex2_submission_special_instructions 'No special instructions were received'

loop_
_space_group_symop_operation_xyz
'x, y, z'
'-x, y+1/2, -z+1/2'
'-x, -y, -z'
'x, -y-1/2, z-1/2'

loop_
_atom_site_label
_atom_site_type_symbol
_atom_site_fract_x
_atom_site_fract_y
_atom_site_fract_z
_atom_site_U_iso_or_equiv
_atom_site_adp_type
_atom_site_occupancy
_atom_site_site_symmetry_order
_atom_site_calc_flag
_atom_site_refinement_flags_posn
_atom_site_refinement_flags_adp
_atom_site_refinement_flags_occupancy
_atom_site_disorder_assembly
_atom_site_disorder_group
Cu1 Cu 0.40673(3) 0.41930(3) 0.55626(2) 0.01663(15) Uani 1 1 d . . . . .
Cl1 Cl 0.29176(6) 0.61294(6) 0.61267(3) 0.02486(17) Uani 1 1 d . . . . .
Cl2 Cl -0.06714(6) 0.58274(8) 0.19950(4) 0.03556(19) Uani 1 1 d . . . . .
O1 O 0.39790(14) 0.51027(17) 0.44718(9) 0.0193(3) Uani 1 1 d . . . . .
N1 N 0.54558(18) 0.6797(2) 0.33818(11) 0.0189(4) Uani 1 1 d . . . . .
N2 N 0.65391(18) 0.7837(2) 0.48933(11) 0.0189(4) Uani 1 1 d . . . . .
C1 C 0.2924(2) 0.5313(2) 0.39281(13) 0.0173(4) Uani 1 1 d . . . . .
C2 C 0.1644(2) 0.4751(3) 0.40541(14) 0.0217(5) Uani 1 1 d . . . . .
H2 H 0.153306 0.424817 0.455321 0.026 Uiso 1 1 calc R U . . .
C3 C 0.0542(2) 0.4908(3) 0.34742(14) 0.0242(5) Uani 1 1 d . . . . .
H3 H -0.030712 0.449299 0.356655 0.029 Uiso 1 1 calc R U . . .
C4 C 0.0692(2) 0.5683(3) 0.27526(15) 0.0237(5) Uani 1 1 d . . . . .
C5 C 0.1907(2) 0.6313(3) 0.26177(13) 0.0220(5) Uani 1 1 d . . . . .
H5 H 0.197846 0.687524 0.213258 0.026 Uiso 1 1 calc R U . . .
C6 C 0.3052(2) 0.6131(2) 0.31963(13) 0.0180(4) Uani 1 1 d . . . . .
C7 C 0.4272(2) 0.6843(2) 0.29822(13) 0.0202(4) Uani 1 1 d . . . . .
H7 H 0.418932 0.741001 0.248980 0.024 Uiso 1 1 calc R U . . .
C8 C 0.6551(2) 0.7616(3) 0.30304(13) 0.0253(5) Uani 1 1 d . . . . .
H8A H 0.618796 0.856096 0.278852 0.030 Uiso 1 1 calc R U . . .
H8B H 0.688116 0.701642 0.258444 0.030 Uiso 1 1 calc R U . . .
C9 C 0.7727(2) 0.7951(3) 0.36764(14) 0.0229(5) Uani 1 1 d . . . . .
H9A H 0.819959 0.701046 0.383684 0.027 Uiso 1 1 calc R U . . .
H9B H 0.837716 0.860763 0.343165 0.027 Uiso 1 1 calc R U . . .
C10 C 0.7297(2) 0.8686(3) 0.44339(13) 0.0218(5) Uani 1 1 d . . . . .
C11 C 0.7621(3) 1.0141(3) 0.46607(15) 0.0298(5) Uani 1 1 d . . . . .
H11 H 0.815260 1.073226 0.433583 0.036 Uiso 1 1 calc R U . . .
C12 C 0.7163(3) 1.0721(3) 0.53638(17) 0.0352(6) Uani 1 1 d . . . . .
H12 H 0.737369 1.171616 0.552391 0.042 Uiso 1 1 calc R U . . .
C13 C 0.6399(3) 0.9845(3) 0.58317(15) 0.0300(5) Uani 1 1 d . . . . .
H13 H 0.608603 1.022478 0.631975 0.036 Uiso 1 1 calc R U . . .
C14 C 0.6096(2) 0.8397(3) 0.55760(13) 0.0234(5) Uani 1 1 d . . . . .
H14 H 0.556253 0.779205 0.589233 0.028 Uiso 1 1 calc R U . . .

loop_
_atom_site_aniso_label
_atom_site_aniso_U_11
_atom_site_aniso_U_22
_atom_site_aniso_U_33
_atom_site_aniso_U_23
_atom_site_aniso_U_13
_atom_site_aniso_U_12
Cu1 0.0182(2) 0.0171(2) 0.0143(2) 0.00135(11) 0.00060(13) -0.00245(11)
Cl1 0.0268(3) 0.0207(3) 0.0280(3) -0.0043(2) 0.0070(2) 0.0009(2)
Cl2 0.0214(3) 0.0532(4) 0.0298(3) 0.0049(3) -0.0078(2) 0.0020(2)
O1 0.0173(7) 0.0229(8) 0.0174(7) 0.0037(6) 0.0002(6) -0.0026(6)
N1 0.0204(9) 0.0190(9) 0.0171(8) -0.0002(7) 0.0015(7) -0.0021(7)
N2 0.0174(9) 0.0187(9) 0.0200(9) 0.0000(7) -0.0015(7) 0.0003(7)
C1 0.0188(10) 0.0149(10) 0.0176(10) -0.0013(8) -0.0002(8) 0.0011(8)
C2 0.0201(11) 0.0217(11) 0.0229(11) 0.0033(9) 0.0010(8) 0.0008(9)
C3 0.0183(11) 0.0244(12) 0.0297(12) -0.0007(9) 0.0011(9) 0.0003(9)
C4 0.0187(11) 0.0277(12) 0.0235(11) -0.0017(9) -0.0040(9) 0.0043(9)
C5 0.0235(11) 0.0235(11) 0.0182(10) 0.0003(9) -0.0014(8) 0.0033(9)
C6 0.0210(11) 0.0159(10) 0.0168(10) -0.0027(8) 0.0007(8) 0.0009(8)
C7 0.0248(11) 0.0192(11) 0.0162(10) -0.0007(8) 0.0010(8) 0.0005(9)
C8 0.0255(12) 0.0296(12) 0.0211(11) 0.0056(9) 0.0042(9) -0.0065(10)
C9 0.0205(11) 0.0223(11) 0.0265(11) 0.0018(9) 0.0050(9) -0.0044(9)
C10 0.0205(11) 0.0207(11) 0.0231(11) 0.0038(9) -0.0029(8) -0.0012(9)
C11 0.0341(13) 0.0219(12) 0.0315(13) 0.0027(10) -0.0053(10) -0.0056(10)
C12 0.0485(17) 0.0180(12) 0.0359(14) -0.0048(10) -0.0112(12) -0.0011(11)
C13 0.0376(13) 0.0250(13) 0.0257(12) -0.0064(10) -0.0049(10) 0.0082(10)
C14 0.0252(11) 0.0239(12) 0.0198(11) -0.0017(9) -0.0033(8) 0.0048(9)

loop_
_atom_type_symbol
_atom_type_description
_atom_type_scat_dispersion_real
_atom_type_scat_dispersion_imag
_atom_type_scat_source
C C 0.0181 0.0091 'International Tables Vol C Tables 4.2.6.8 and 6.1.1.4'
H H 0.0000 0.0000 'International Tables Vol C Tables 4.2.6.8 and 6.1.1.4'
Cl Cl 0.3639 0.7018 'International Tables Vol C Tables 4.2.6.8 and 6.1.1.4'
Cu Cu -1.9646 0.5888 'International Tables Vol C Tables 4.2.6.8 and 6.1.1.4'
N N 0.0311 0.0180 'International Tables Vol C Tables 4.2.6.8 and 6.1.1.4'
O O 0.0492 0.0322 'International Tables Vol C Tables 4.2.6.8 and 6.1.1.4'

loop_
_geom_angle_atom_site_label_1
_geom_angle_atom_site_label_2
_geom_angle_atom_site_label_3
_geom_angle
_geom_angle_site_symmetry_1
_geom_angle_site_symmetry_3
_geom_angle_publ_flag
O1 Cu1 Cl1 106.62(5) 3_666 . ?
O1 Cu1 Cl1 94.09(5) . . ?
O1 Cu1 O1 78.43(6) . 3_666 ?
O1 Cu1 N1 168.17(7) . 3_666 ?
O1 Cu1 N2 93.25(7) . 3_666 ?
N1 Cu1 Cl1 94.29(6) 3_666 . ?
N1 Cu1 O1 91.17(7) 3_666 3_666 ?
N1 Cu1 N2 87.21(7) 3_666 3_666 ?
N2 Cu1 Cl1 132.54(5) 3_666 . ?
N2 Cu1 O1 120.79(7) 3_666 3_666 ?
Cu1 O1 Cu1 101.57(6) . 3_666 ?
C1 O1 Cu1 128.95(13) . 3_666 ?
C1 O1 Cu1 129.29(13) . . ?
C7 N1 Cu1 126.04(15) . 3_666 ?
C7 N1 C8 117.30(18) . . ?
C8 N1 Cu1 116.62(14) . 3_666 ?
C10 N2 Cu1 117.55(15) . 3_666 ?
C14 N2 Cu1 122.08(16) . 3_666 ?
C14 N2 C10 120.0(2) . . ?
O1 C1 C2 121.36(19) . . ?
O1 C1 C6 120.52(19) . . ?
C2 C1 C6 118.12(19) . . ?
C1 C2 H2 119.0 . . ?
C3 C2 C1 122.0(2) . . ?
C3 C2 H2 119.0 . . ?
C2 C3 H3 120.4 . . ?
C2 C3 C4 119.1(2) . . ?
C4 C3 H3 120.4 . . ?
C3 C4 Cl2 119.73(18) . . ?
C5 C4 Cl2 119.20(18) . . ?
C5 C4 C3 121.1(2) . . ?
C4 C5 H5 119.8 . . ?
C4 C5 C6 120.4(2) . . ?
C6 C5 H5 119.8 . . ?
C1 C6 C7 125.69(19) . . ?
C5 C6 C1 119.2(2) . . ?
C5 C6 C7 115.13(19) . . ?
N1 C7 C6 127.5(2) . . ?
N1 C7 H7 116.2 . . ?
C6 C7 H7 116.2 . . ?
N1 C8 H8A 109.2 . . ?
N1 C8 H8B 109.2 . . ?
N1 C8 C9 111.87(17) . . ?
H8A C8 H8B 107.9 . . ?
C9 C8 H8A 109.2 . . ?
C9 C8 H8B 109.2 . . ?
C8 C9 H9A 108.9 . . ?
C8 C9 H9B 108.9 . . ?
H9A C9 H9B 107.7 . . ?
C10 C9 C8 113.27(19) . . ?
C10 C9 H9A 108.9 . . ?
C10 C9 H9B 108.9 . . ?
N2 C10 C9 115.54(19) . . ?
N2 C10 C11 120.7(2) . . ?
C11 C10 C9 123.8(2) . . ?
C10 C11 H11 120.3 . . ?
C12 C11 C10 119.4(2) . . ?
C12 C11 H11 120.3 . . ?
C11 C12 H12 120.2 . . ?
C13 C12 C11 119.6(2) . . ?
C13 C12 H12 120.2 . . ?
C12 C13 H13 120.6 . . ?
C12 C13 C14 118.8(2) . . ?
C14 C13 H13 120.6 . . ?
N2 C14 C13 121.5(2) . . ?
N2 C14 H14 119.2 . . ?
C13 C14 H14 119.2 . . ?

loop_
_geom_bond_atom_site_label_1
_geom_bond_atom_site_label_2
_geom_bond_distance
_geom_bond_site_symmetry_2
_geom_bond_publ_flag
Cu1 Cl1 2.3259(6) . ?
Cu1 O1 2.0506(15) 3_666 ?
Cu1 O1 1.9572(14) . ?
Cu1 N1 1.9578(18) 3_666 ?
Cu1 N2 2.0392(18) 3_666 ?
Cl2 C4 1.746(2) . ?
O1 C1 1.318(2) . ?
N1 C7 1.288(3) . ?
N1 C8 1.479(3) . ?
N2 C10 1.355(3) . ?
N2 C14 1.341(3) . ?
C1 C2 1.404(3) . ?
C1 C6 1.422(3) . ?
C2 H2 0.9500 . ?
C2 C3 1.381(3) . ?
C3 H3 0.9500 . ?
C3 C4 1.392(3) . ?
C4 C5 1.373(3) . ?
C5 H5 0.9500 . ?
C5 C6 1.414(3) . ?
C6 C7 1.446(3) . ?
C7 H7 0.9500 . ?
C8 H8A 0.9900 . ?
C8 H8B 0.9900 . ?
C8 C9 1.524(3) . ?
C9 H9A 0.9900 . ?
C9 H9B 0.9900 . ?
C9 C10 1.505(3) . ?
C10 C11 1.388(3) . ?
C11 H11 0.9500 . ?
C11 C12 1.382(4) . ?
C12 H12 0.9500 . ?
C12 C13 1.380(4) . ?
C13 H13 0.9500 . ?
C13 C14 1.391(4) . ?
C14 H14 0.9500 . ?

loop_
_geom_torsion_atom_site_label_1
_geom_torsion_atom_site_label_2
_geom_torsion_atom_site_label_3
_geom_torsion_atom_site_label_4
_geom_torsion
_geom_torsion_site_symmetry_1
_geom_torsion_site_symmetry_2
_geom_torsion_site_symmetry_3
_geom_torsion_site_symmetry_4
_geom_torsion_publ_flag
Cu1 O1 C1 C2 -5.6(3) . . . . ?
Cu1 O1 C1 C2 -179.70(16) 3_666 . . . ?
Cu1 O1 C1 C6 173.89(15) . . . . ?
Cu1 O1 C1 C6 -0.2(3) 3_666 . . . ?
Cu1 N1 C7 C6 -3.0(3) 3_666 . . . ?
Cu1 N1 C8 C9 -18.3(2) 3_666 . . . ?
Cu1 N2 C10 C9 -6.3(2) 3_666 . . . ?
Cu1 N2 C10 C11 172.90(17) 3_666 . . . ?
Cu1 N2 C14 C13 -172.93(17) 3_666 . . . ?
Cl2 C4 C5 C6 -175.82(17) . . . . ?
O1 C1 C2 C3 -177.2(2) . . . . ?
O1 C1 C6 C5 178.82(19) . . . . ?
O1 C1 C6 C7 -2.4(3) . . . . ?
N1 C8 C9 C10 -51.4(3) . . . . ?
N2 C10 C11 C12 0.1(4) . . . . ?
C1 C2 C3 C4 -1.9(4) . . . . ?
C1 C6 C7 N1 4.3(4) . . . . ?
C2 C1 C6 C5 -1.6(3) . . . . ?
C2 C1 C6 C7 177.1(2) . . . . ?
C2 C3 C4 Cl2 177.40(18) . . . . ?
C2 C3 C4 C5 -1.2(4) . . . . ?
C3 C4 C5 C6 2.8(3) . . . . ?
C4 C5 C6 C1 -1.3(3) . . . . ?
C4 C5 C6 C7 179.8(2) . . . . ?
C5 C6 C7 N1 -176.9(2) . . . . ?
C6 C1 C2 C3 3.3(3) . . . . ?
C7 N1 C8 C9 159.4(2) . . . . ?
C8 N1 C7 C6 179.5(2) . . . . ?
C8 C9 C10 N2 66.6(3) . . . . ?
C8 C9 C10 C11 -112.5(2) . . . . ?
C9 C10 C11 C12 179.2(2) . . . . ?
C10 N2 C14 C13 -0.2(3) . . . . ?
C10 C11 C12 C13 0.4(4) . . . . ?
C11 C12 C13 C14 -0.7(4) . . . . ?
C12 C13 C14 N2 0.6(4) . . . . ?
C14 N2 C10 C9 -179.36(19) . . . . ?
C14 N2 C10 C11 -0.2(3) . . . . ?
